data_4121084
loop_
_publ_author_name
'Ashley B. Biernesser'
'Bo Li'
'Jeffery A. Byers'

_publ_section_title
;
 Redox-Controlled Polymerization of Lactide Catalyzed by
 Bis(imino)pyridine Iron Bis(alkoxide) Complexes
;
_journal_name_full 'Journal of the American Chemical Society'
_journal_page_first 16553
_journal_page_last 16560
_journal_paper_doi 10.1021/ja407920d
_journal_volume 135
_journal_year 2013
_chemical_formula_moiety 'C39 H41 Fe N3 O4, F6 P, C6 H6'
_chemical_formula_sum 'C45 H47 F6 Fe N3 O4 P'
_chemical_formula_weight 894.67
_chemical_name_systematic
;
 ?
;
_space_group_crystal_system monoclinic
_space_group_IT_number 14
_space_group_name_Hall '-P 2ybc'
_space_group_name_H-M_alt 'P 1 21/c 1'
_symmetry_space_group_name_Hall '-P 2ybc'
_symmetry_space_group_name_H-M 'P 1 21/c 1'
_atom_sites_solution_hydrogens geom
_atom_sites_solution_primary direct
_atom_sites_solution_secondary difmap
_audit_creation_method SHELXL-2013
_cell_angle_alpha 90
_cell_angle_beta 102.859(4)
_cell_angle_gamma 90
_cell_formula_units_Z 4
_cell_length_a 24.1694(15)
_cell_length_b 11.6266(9)
_cell_length_c 15.5172(9)
_cell_measurement_reflns_used 4112
_cell_measurement_temperature 100(2)
_cell_measurement_theta_max 66.60
_cell_measurement_theta_min 3.75
_cell_volume 4251.1(5)
_computing_cell_refinement 'SAINT (Bruker, 2013)'
_computing_data_collection 'APEX2 (Bruker, 2013)'
_computing_data_reduction 'SAINT (Bruker, 2013)'
_computing_molecular_graphics 'Bruker SHELXTL'
_computing_publication_material 'Bruker SHELXTL'
_computing_structure_refinement 'SHELXL-2013 (Sheldrick, 2013)'
_computing_structure_solution 'SHELXL-2013 (Sheldrick, 2013)'
_diffrn_ambient_temperature 100(2)
_diffrn_measured_fraction_theta_full 0.938
_diffrn_measured_fraction_theta_max 0.944
_diffrn_measurement_device_type 'Bruker Kappa DUO CCD diffractometer'
_diffrn_measurement_method '\f and \w scans'
_diffrn_radiation_monochromator mirrors
_diffrn_radiation_type CuK\a
_diffrn_radiation_wavelength 1.54178
_diffrn_reflns_av_R_equivalents 0.1156
_diffrn_reflns_av_unetI/netI 0.1152
_diffrn_reflns_Laue_measured_fraction_full 0.938
_diffrn_reflns_Laue_measured_fraction_max 0.944
_diffrn_reflns_limit_h_max 28
_diffrn_reflns_limit_h_min -28
_diffrn_reflns_limit_k_max 13
_diffrn_reflns_limit_k_min -13
_diffrn_reflns_limit_l_max 14
_diffrn_reflns_limit_l_min -18
_diffrn_reflns_number 23734
_diffrn_reflns_point_group_measured_fraction_full 0.938
_diffrn_reflns_point_group_measured_fraction_max 0.944
_diffrn_reflns_theta_full 67.679
_diffrn_reflns_theta_max 67.381
_diffrn_reflns_theta_min 1.875
_diffrn_source 'microfocus sealed tube'
_diffrn_source_type 'Incoatec I\uS'
_exptl_absorpt_coefficient_mu 3.828
_exptl_absorpt_correction_T_max 0.7532
_exptl_absorpt_correction_T_min 0.4680
_exptl_absorpt_correction_type multi-scan
_exptl_absorpt_process_details
;
Sheldrick, G.M. (2008). SADABS v2008/1. Bruker AXS Inc. Madison, WI USA.
;
_exptl_crystal_colour red
_exptl_crystal_density_diffrn 1.398
_exptl_crystal_density_method none
_exptl_crystal_description needle
_exptl_crystal_F_000 1860
_exptl_crystal_size_max 0.100
_exptl_crystal_size_mid 0.020
_exptl_crystal_size_min 0.010
_refine_diff_density_max 0.879
_refine_diff_density_min -0.458
_refine_diff_density_rms 0.085
_refine_ls_extinction_coef na
_refine_ls_extinction_method none
_refine_ls_goodness_of_fit_ref 0.993
_refine_ls_hydrogen_treatment constr
_refine_ls_matrix_type full
_refine_ls_number_parameters 549
_refine_ls_number_reflns 7213
_refine_ls_number_restraints 168
_refine_ls_restrained_S_all 0.982
_refine_ls_R_factor_all 0.0970
_refine_ls_R_factor_gt 0.0571
_refine_ls_shift/su_max 0.001
_refine_ls_shift/su_mean 0.000
_refine_ls_structure_factor_coef Fsqd
_refine_ls_weighting_details
;
 w=1/[\s^2^(Fo^2^)+(0.0571P)^2^]
 where P=(Fo^2^+2Fc^2^)/3
;
_refine_ls_weighting_scheme calc
_refine_ls_wR_factor_gt 0.1250
_refine_ls_wR_factor_ref 0.1449
_reflns_Friedel_coverage 0.000
_reflns_number_gt 4842
_reflns_number_total 7213
_reflns_threshold_expression 'I > 2\s(I)'
_cod_data_source_file ja407920d_si_001.cif
_cod_data_source_block C45H47F6FeN3O4P
_cod_database_code 4121084
_shelx_space_group_comment
;
The symmetry employed for this shelxl refinement is uniquely defined
by the following loop, which should always be used as a source of
symmetry information in preference to the above space-group names.
They are only intended as comments.
;
_shelx_estimated_absorpt_t_min 0.701
_shelx_estimated_absorpt_t_max 0.963
_shelxl_version_number 2013-2

loop_
_space_group_symop_operation_xyz
'x, y, z'
'-x, y+1/2, -z+1/2'
'-x, -y, -z'
'x, -y-1/2, z-1/2'

loop_
_atom_site_label
_atom_site_type_symbol
_atom_site_fract_x
_atom_site_fract_y
_atom_site_fract_z
_atom_site_U_iso_or_equiv
_atom_site_adp_type
_atom_site_occupancy
_atom_site_site_symmetry_order
_atom_site_calc_flag
_atom_site_refinement_flags_posn
_atom_site_refinement_flags_adp
Fe1 Fe 0.80042(2) 0.52542(5) 0.24015(4) 0.01301(16) Uani 1 1 d . U
O1 O 0.78244(11) 0.6769(2) 0.22621(19) 0.0235(6) Uani 1 1 d . U
O2 O 0.76118(11) 0.4367(3) 0.30264(18) 0.0228(6) Uani 1 1 d . U
O3 O 0.65681(10) 1.0523(2) 0.2851(2) 0.0254(7) Uani 1 1 d . U
O4 O 0.59813(11) 0.4313(3) 0.5006(2) 0.0274(7) Uani 1 1 d . U
N1 N 0.86371(12) 0.4673(3) 0.1785(2) 0.0127(6) Uani 1 1 d . U
N2 N 0.88027(12) 0.5461(2) 0.3360(2) 0.0129(6) Uani 1 1 d . U
N3 N 0.75705(12) 0.4620(3) 0.1091(2) 0.0141(6) Uani 1 1 d . U
C1 C 0.91819(14) 0.4690(3) 0.2219(2) 0.0131(7) Uani 1 1 d . U
C2 C 0.96115(15) 0.4360(3) 0.1818(3) 0.0165(8) Uani 1 1 d . U
H2 H 0.9996 0.4378 0.2135 0.020 Uiso 1 1 calc R U
C3 C 0.94736(16) 0.4001(3) 0.0950(3) 0.0188(8) Uani 1 1 d . U
H3 H 0.9764 0.3790 0.0656 0.023 Uiso 1 1 calc R U
C4 C 0.89068(15) 0.3950(3) 0.0507(3) 0.0167(8) Uani 1 1 d . U
H4 H 0.8803 0.3685 -0.0086 0.020 Uiso 1 1 calc R U
C5 C 0.84987(15) 0.4292(3) 0.0949(2) 0.0138(8) Uani 1 1 d . U
C6 C 0.78763(15) 0.4263(3) 0.0575(3) 0.0156(8) Uani 1 1 d . U
C7 C 0.76641(16) 0.3806(4) -0.0335(3) 0.0227(9) Uani 1 1 d . U
H7A H 0.7248 0.3833 -0.0486 0.034 Uiso 1 1 calc R U
H7B H 0.7791 0.3009 -0.0362 0.034 Uiso 1 1 calc R U
H7C H 0.7814 0.4276 -0.0757 0.034 Uiso 1 1 calc R U
C8 C 0.69601(15) 0.4545(3) 0.0841(2) 0.0177(8) Uani 1 1 d . U
C9 C 0.67116(15) 0.3507(4) 0.1008(3) 0.0204(9) Uani 1 1 d . U
C10 C 0.61208(16) 0.3442(4) 0.0790(3) 0.0289(10) Uani 1 1 d . U
H10 H 0.5937 0.2749 0.0892 0.035 Uiso 1 1 calc R U
C11 C 0.57990(17) 0.4384(5) 0.0426(3) 0.0339(11) Uani 1 1 d . U
H11 H 0.5397 0.4334 0.0290 0.041 Uiso 1 1 calc R U
C12 C 0.60552(18) 0.5383(4) 0.0259(3) 0.0320(10) Uani 1 1 d . U
H12 H 0.5828 0.6012 -0.0001 0.038 Uiso 1 1 calc R U
C13 C 0.66495(17) 0.5494(4) 0.0467(3) 0.0249(9) Uani 1 1 d . U
C14 C 0.70615(17) 0.2472(4) 0.1354(3) 0.0248(9) Uani 1 1 d . U
H14A H 0.6825 0.1910 0.1576 0.037 Uiso 1 1 calc R U
H14B H 0.7378 0.2704 0.1835 0.037 Uiso 1 1 calc R U
H14C H 0.7211 0.2125 0.0877 0.037 Uiso 1 1 calc R U
C15 C 0.6934(2) 0.6554(4) 0.0233(3) 0.0353(11) Uani 1 1 d . U
H15A H 0.7158 0.6907 0.0772 0.053 Uiso 1 1 calc R U
H15B H 0.6646 0.7101 -0.0068 0.053 Uiso 1 1 calc R U
H15C H 0.7185 0.6350 -0.0160 0.053 Uiso 1 1 calc R U
C16 C 0.92599(15) 0.5132(3) 0.3143(2) 0.0147(8) Uani 1 1 d . U
C17 C 0.98426(15) 0.5169(4) 0.3721(3) 0.0194(8) Uani 1 1 d . U
H17A H 0.9828 0.5530 0.4286 0.029 Uiso 1 1 calc R U
H17B H 1.0092 0.5618 0.3430 0.029 Uiso 1 1 calc R U
H17C H 0.9990 0.4385 0.3826 0.029 Uiso 1 1 calc R U
C18 C 0.88262(15) 0.6061(3) 0.4186(3) 0.0156(8) Uani 1 1 d . U
C19 C 0.89353(17) 0.7233(4) 0.4192(3) 0.0229(9) Uani 1 1 d . U
C20 C 0.8916(2) 0.7842(4) 0.4951(3) 0.0425(12) Uani 1 1 d . U
H20 H 0.8992 0.8645 0.4978 0.051 Uiso 1 1 calc R U
C21 C 0.8787(3) 0.7291(5) 0.5668(4) 0.0504(15) Uani 1 1 d . U
H21 H 0.8761 0.7724 0.6177 0.061 Uiso 1 1 calc R U
C22 C 0.8696(2) 0.6134(4) 0.5657(3) 0.0343(11) Uani 1 1 d . U
H22 H 0.8621 0.5768 0.6166 0.041 Uiso 1 1 calc R U
C23 C 0.87128(16) 0.5479(4) 0.4910(3) 0.0221(9) Uani 1 1 d . U
C24 C 0.90900(19) 0.7822(4) 0.3418(3) 0.0306(10) Uani 1 1 d . U
H24A H 0.9451 0.7516 0.3331 0.046 Uiso 1 1 calc R U
H24B H 0.9127 0.8651 0.3532 0.046 Uiso 1 1 calc R U
H24C H 0.8793 0.7685 0.2886 0.046 Uiso 1 1 calc R U
C25 C 0.86351(18) 0.4196(4) 0.4910(3) 0.0277(10) Uani 1 1 d . U
H25A H 0.8371 0.3962 0.4363 0.042 Uiso 1 1 calc R U
H25B H 0.8481 0.3972 0.5419 0.042 Uiso 1 1 calc R U
H25C H 0.9002 0.3819 0.4947 0.042 Uiso 1 1 calc R U
C26 C 0.72296(15) 0.4376(4) 0.3542(3) 0.0184(8) Uani 1 1 d . U
C27 C 0.68473(15) 0.3477(3) 0.3484(3) 0.0189(8) Uani 1 1 d . U
H27 H 0.6863 0.2854 0.3093 0.023 Uiso 1 1 calc R U
C28 C 0.64447(15) 0.3477(4) 0.3988(3) 0.0211(9) Uani 1 1 d . U
H28 H 0.6182 0.2860 0.3940 0.025 Uiso 1 1 calc R U
C29 C 0.64220(16) 0.4375(4) 0.4565(3) 0.0214(9) Uani 1 1 d . U
C30 C 0.68151(16) 0.5245(4) 0.4664(3) 0.0225(9) Uani 1 1 d . U
H30 H 0.6812 0.5840 0.5082 0.027 Uiso 1 1 calc R U
C31 C 0.72190(16) 0.5250(4) 0.4147(3) 0.0222(9) Uani 1 1 d . U
H31 H 0.7489 0.5856 0.4209 0.027 Uiso 1 1 calc R U
C32 C 0.59350(19) 0.5241(5) 0.5579(3) 0.0377(12) Uani 1 1 d . U
H32A H 0.6273 0.5265 0.6064 0.057 Uiso 1 1 calc R U
H32B H 0.5597 0.5136 0.5821 0.057 Uiso 1 1 calc R U
H32C H 0.5903 0.5965 0.5248 0.057 Uiso 1 1 calc R U
C33 C 0.75044(15) 0.7660(3) 0.2423(3) 0.0187(8) Uani 1 1 d . U
C34 C 0.69723(16) 0.7496(3) 0.2611(3) 0.0215(9) Uani 1 1 d . U
H34 H 0.6831 0.6738 0.2639 0.026 Uiso 1 1 calc R U
C35 C 0.66473(15) 0.8428(3) 0.2757(3) 0.0189(8) Uani 1 1 d . U
H35 H 0.6283 0.8311 0.2877 0.023 Uiso 1 1 calc R U
C36 C 0.68587(15) 0.9537(3) 0.2726(3) 0.0179(8) Uani 1 1 d . U
C37 C 0.73873(15) 0.9714(4) 0.2546(3) 0.0220(9) Uani 1 1 d . U
H37 H 0.7530 1.0472 0.2525 0.026 Uiso 1 1 calc R U
C38 C 0.77089(16) 0.8772(4) 0.2394(3) 0.0226(9) Uani 1 1 d . U
H38 H 0.8072 0.8892 0.2270 0.027 Uiso 1 1 calc R U
C39 C 0.60063(16) 1.0393(4) 0.2984(3) 0.0272(10) Uani 1 1 d . U
H39A H 0.5779 0.9946 0.2497 0.041 Uiso 1 1 calc R U
H39B H 0.5834 1.1154 0.3003 0.041 Uiso 1 1 calc R U
H39C H 0.6020 0.9992 0.3544 0.041 Uiso 1 1 calc R U
P1 P 0.91122(4) 0.15462(9) 0.29856(7) 0.0223(3) Uani 1 1 d . U
F1 F 0.90861(10) 0.0370(2) 0.24516(16) 0.0291(6) Uani 1 1 d . U
F2 F 0.85505(10) 0.1201(2) 0.33116(16) 0.0339(6) Uani 1 1 d . U
F3 F 0.91574(12) 0.2714(2) 0.35265(19) 0.0401(7) Uani 1 1 d . U
F4 F 0.96841(11) 0.1880(2) 0.26821(18) 0.0368(6) Uani 1 1 d . U
F5 F 0.94869(10) 0.0916(2) 0.38402(16) 0.0311(6) Uani 1 1 d . U
F6 F 0.87436(12) 0.2163(2) 0.21398(18) 0.0385(7) Uani 1 1 d . U
C1S C 0.48359(19) 0.2192(4) 0.1621(3) 0.0334(11) Uani 1 1 d . U
H1S H 0.4891 0.2234 0.1035 0.040 Uiso 1 1 calc R U
C2S C 0.45306(17) 0.1288(4) 0.1864(3) 0.0334(11) Uani 1 1 d . U
H2S H 0.4376 0.0708 0.1448 0.040 Uiso 1 1 calc R U
C3S C 0.44542(18) 0.1242(4) 0.2710(3) 0.0348(11) Uani 1 1 d . U
H3S H 0.4245 0.0627 0.2885 0.042 Uiso 1 1 calc R U
C4S C 0.46801(18) 0.2087(4) 0.3309(3) 0.0356(11) Uani 1 1 d . U
H4S H 0.4624 0.2050 0.3895 0.043 Uiso 1 1 calc R U
C5S C 0.49833(17) 0.2975(4) 0.3071(3) 0.0312(10) Uani 1 1 d . U
H5S H 0.5140 0.3550 0.3490 0.037 Uiso 1 1 calc R U
C6S C 0.50614(18) 0.3032(4) 0.2225(3) 0.0328(11) Uani 1 1 d . U
H6S H 0.5271 0.3650 0.2054 0.039 Uiso 1 1 calc R U

loop_
_atom_site_aniso_label
_atom_site_aniso_U_11
_atom_site_aniso_U_22
_atom_site_aniso_U_33
_atom_site_aniso_U_23
_atom_site_aniso_U_13
_atom_site_aniso_U_12
Fe1 0.0146(3) 0.0128(3) 0.0128(3) -0.0012(3) 0.0056(2) 0.0006(2)
O1 0.0278(14) 0.0163(14) 0.0264(17) -0.0030(12) 0.0059(12) 0.0068(11)
O2 0.0229(13) 0.0291(16) 0.0188(15) -0.0014(13) 0.0092(11) -0.0066(11)
O3 0.0183(12) 0.0188(15) 0.0377(18) -0.0067(13) 0.0035(12) 0.0044(11)
O4 0.0239(14) 0.0340(17) 0.0290(17) 0.0008(14) 0.0161(12) 0.0032(12)
N1 0.0180(13) 0.0110(15) 0.0098(16) 0.0019(13) 0.0041(12) 0.0010(12)
N2 0.0204(14) 0.0092(15) 0.0103(16) 0.0005(12) 0.0057(12) -0.0032(12)
N3 0.0172(13) 0.0132(16) 0.0119(16) -0.0012(13) 0.0032(12) 0.0001(12)
C1 0.0177(16) 0.0114(17) 0.0120(19) 0.0024(15) 0.0074(14) 0.0007(14)
C2 0.0178(17) 0.0166(18) 0.016(2) 0.0004(16) 0.0053(15) -0.0023(14)
C3 0.0214(18) 0.020(2) 0.019(2) -0.0026(17) 0.0113(16) 0.0010(15)
C4 0.0230(18) 0.0160(19) 0.012(2) -0.0040(15) 0.0057(15) 0.0007(15)
C5 0.0208(17) 0.0102(17) 0.0099(19) 0.0008(15) 0.0026(15) 0.0014(14)
C6 0.0212(17) 0.0141(18) 0.0115(19) -0.0022(16) 0.0034(15) 0.0013(15)
C7 0.0227(19) 0.030(2) 0.015(2) -0.0071(18) 0.0039(16) 0.0000(17)
C8 0.0177(16) 0.026(2) 0.009(2) -0.0021(16) 0.0024(14) 0.0037(15)
C9 0.0187(17) 0.026(2) 0.017(2) -0.0074(18) 0.0052(16) 0.0002(15)
C10 0.0210(18) 0.037(2) 0.030(3) -0.010(2) 0.0071(18) -0.0027(17)
C11 0.0191(19) 0.049(3) 0.031(3) -0.008(2) 0.0023(18) 0.0075(19)
C12 0.029(2) 0.037(3) 0.026(3) -0.005(2) -0.0011(18) 0.0188(19)
C13 0.032(2) 0.026(2) 0.016(2) -0.0051(18) 0.0040(17) 0.0098(17)
C14 0.030(2) 0.021(2) 0.024(2) -0.0023(18) 0.0064(18) -0.0045(17)
C15 0.047(3) 0.028(2) 0.027(3) 0.006(2) -0.001(2) 0.011(2)
C16 0.0201(17) 0.0132(18) 0.0124(19) 0.0053(15) 0.0069(15) 0.0006(14)
C17 0.0170(16) 0.026(2) 0.016(2) -0.0006(18) 0.0059(15) -0.0033(16)
C18 0.0172(16) 0.0182(19) 0.012(2) -0.0019(15) 0.0038(15) 0.0043(14)
C19 0.030(2) 0.018(2) 0.021(2) -0.0028(17) 0.0055(18) 0.0019(16)
C20 0.070(3) 0.020(2) 0.036(3) -0.014(2) 0.009(3) 0.005(2)
C21 0.083(4) 0.044(3) 0.025(3) -0.015(2) 0.015(3) 0.021(3)
C22 0.051(3) 0.044(3) 0.009(2) 0.004(2) 0.011(2) 0.023(2)
C23 0.0227(18) 0.028(2) 0.016(2) 0.0007(17) 0.0053(16) 0.0076(17)
C24 0.035(2) 0.017(2) 0.037(3) 0.0022(19) 0.003(2) -0.0082(18)
C25 0.029(2) 0.029(2) 0.027(3) 0.010(2) 0.0115(19) 0.0009(18)
C26 0.0160(16) 0.026(2) 0.014(2) 0.0042(17) 0.0038(15) 0.0001(15)
C27 0.0230(18) 0.020(2) 0.015(2) 0.0006(17) 0.0070(16) 0.0005(16)
C28 0.0196(18) 0.019(2) 0.025(2) 0.0002(17) 0.0066(16) -0.0030(15)
C29 0.0204(18) 0.026(2) 0.018(2) 0.0064(17) 0.0055(16) 0.0060(16)
C30 0.0261(19) 0.020(2) 0.023(2) -0.0054(18) 0.0070(17) 0.0015(17)
C31 0.0237(18) 0.020(2) 0.022(2) -0.0018(18) 0.0044(16) -0.0063(17)
C32 0.034(2) 0.055(3) 0.026(3) -0.009(2) 0.013(2) 0.009(2)
C33 0.0221(18) 0.0188(19) 0.015(2) -0.0006(16) 0.0033(16) 0.0054(15)
C34 0.0212(18) 0.0138(18) 0.028(2) 0.0003(18) 0.0020(16) -0.0036(15)
C35 0.0162(17) 0.0177(19) 0.022(2) 0.0010(17) 0.0019(16) 0.0003(15)
C36 0.0213(17) 0.0151(19) 0.017(2) -0.0017(16) 0.0032(15) 0.0037(15)
C37 0.0210(17) 0.0148(19) 0.030(2) 0.0004(18) 0.0056(17) 0.0006(16)
C38 0.0220(18) 0.022(2) 0.025(2) 0.0023(18) 0.0075(17) 0.0042(16)
C39 0.0243(19) 0.028(2) 0.030(3) -0.006(2) 0.0080(18) 0.0098(18)
P1 0.0350(5) 0.0148(5) 0.0222(6) -0.0005(4) 0.0172(5) -0.0019(4)
F1 0.0432(13) 0.0192(12) 0.0257(13) -0.0037(11) 0.0092(11) -0.0018(10)
F2 0.0282(12) 0.0500(17) 0.0268(14) 0.0047(13) 0.0130(11) -0.0037(11)
F3 0.0565(16) 0.0255(14) 0.0426(17) -0.0119(13) 0.0200(14) 0.0002(12)
F4 0.0423(14) 0.0332(15) 0.0427(17) -0.0009(13) 0.0259(13) -0.0071(11)
F5 0.0342(12) 0.0345(14) 0.0250(14) -0.0004(11) 0.0075(11) 0.0000(11)
F6 0.0539(16) 0.0302(14) 0.0327(15) 0.0083(12) 0.0123(13) 0.0078(12)
C1S 0.035(2) 0.034(3) 0.031(3) -0.001(2) 0.007(2) 0.004(2)
C2S 0.026(2) 0.024(2) 0.046(3) -0.004(2) -0.002(2) 0.0002(18)
C3S 0.028(2) 0.023(2) 0.054(3) 0.012(2) 0.009(2) 0.0070(18)
C4S 0.033(2) 0.041(3) 0.035(3) 0.006(2) 0.013(2) 0.016(2)
C5S 0.023(2) 0.031(2) 0.037(3) -0.011(2) 0.0009(19) 0.0042(17)
C6S 0.030(2) 0.023(2) 0.048(3) 0.000(2) 0.015(2) -0.0026(18)

loop_
_atom_type_symbol
_atom_type_description
_atom_type_scat_dispersion_real
_atom_type_scat_dispersion_imag
_atom_type_scat_source
C C 0.0181 0.0091 'International Tables Vol C Tables 4.2.6.8 and 6.1.1.4'
H H 0.0000 0.0000 'International Tables Vol C Tables 4.2.6.8 and 6.1.1.4'
N N 0.0311 0.0180 'International Tables Vol C Tables 4.2.6.8 and 6.1.1.4'
Fe Fe -1.1336 3.1974 'International Tables Vol C Tables 4.2.6.8 and 6.1.1.4'
F F 0.0727 0.0534 'International Tables Vol C Tables 4.2.6.8 and 6.1.1.4'
O O 0.0492 0.0322 'International Tables Vol C Tables 4.2.6.8 and 6.1.1.4'
P P 0.2955 0.4335 'International Tables Vol C Tables 4.2.6.8 and 6.1.1.4'

loop_
_geom_angle_atom_site_label_1
_geom_angle_atom_site_label_2
_geom_angle_atom_site_label_3
_geom_angle
O1 Fe1 O2 118.30(13)
O1 Fe1 N1 116.09(12)
O2 Fe1 N1 125.58(13)
O1 Fe1 N2 97.28(12)
O2 Fe1 N2 100.77(12)
N1 Fe1 N2 73.73(11)
O1 Fe1 N3 99.38(12)
O2 Fe1 N3 96.03(12)
N1 Fe1 N3 73.43(11)
N2 Fe1 N3 147.05(11)
C33 O1 Fe1 148.7(3)
C26 O2 Fe1 144.8(3)
C36 O3 C39 117.6(3)
C29 O4 C32 116.4(3)
C1 N1 C5 119.8(3)
C1 N1 Fe1 120.2(2)
C5 N1 Fe1 120.0(2)
C16 N2 C18 120.6(3)
C16 N2 Fe1 118.2(3)
C18 N2 Fe1 120.9(2)
C6 N3 C8 120.8(3)
C6 N3 Fe1 117.9(2)
C8 N3 Fe1 121.2(2)
N1 C1 C2 121.6(3)
N1 C1 C16 112.8(3)
C2 C1 C16 125.6(3)
C1 C2 C3 118.9(3)
C1 C2 H2 120.6
C3 C2 H2 120.6
C2 C3 C4 119.6(3)
C2 C3 H3 120.2
C4 C3 H3 120.2
C5 C4 C3 118.5(3)
C5 C4 H4 120.8
C3 C4 H4 120.8
N1 C5 C4 121.6(3)
N1 C5 C6 113.4(3)
C4 C5 C6 124.9(3)
N3 C6 C5 115.1(3)
N3 C6 C7 126.0(3)
C5 C6 C7 118.9(3)
C6 C7 H7A 109.5
C6 C7 H7B 109.5
H7A C7 H7B 109.5
C6 C7 H7C 109.5
H7A C7 H7C 109.5
H7B C7 H7C 109.5
C13 C8 C9 123.3(4)
C13 C8 N3 119.4(4)
C9 C8 N3 117.3(3)
C10 C9 C8 117.4(4)
C10 C9 C14 120.6(4)
C8 C9 C14 121.9(3)
C11 C10 C9 120.4(4)
C11 C10 H10 119.8
C9 C10 H10 119.8
C12 C11 C10 120.7(4)
C12 C11 H11 119.7
C10 C11 H11 119.7
C11 C12 C13 121.2(4)
C11 C12 H12 119.4
C13 C12 H12 119.4
C8 C13 C12 116.9(4)
C8 C13 C15 121.4(4)
C12 C13 C15 121.5(4)
C9 C14 H14A 109.5
C9 C14 H14B 109.5
H14A C14 H14B 109.5
C9 C14 H14C 109.5
H14A C14 H14C 109.5
H14B C14 H14C 109.5
C13 C15 H15A 109.5
C13 C15 H15B 109.5
H15A C15 H15B 109.5
C13 C15 H15C 109.5
H15A C15 H15C 109.5
H15B C15 H15C 109.5
N2 C16 C17 125.9(3)
N2 C16 C1 115.0(3)
C17 C16 C1 119.1(3)
C16 C17 H17A 109.5
C16 C17 H17B 109.5
H17A C17 H17B 109.5
C16 C17 H17C 109.5
H17A C17 H17C 109.5
H17B C17 H17C 109.5
C19 C18 C23 123.0(4)
C19 C18 N2 116.6(3)
C23 C18 N2 120.3(3)
C20 C19 C18 117.7(4)
C20 C19 C24 120.6(4)
C18 C19 C24 121.6(4)
C21 C20 C19 120.4(4)
C21 C20 H20 119.8
C19 C20 H20 119.8
C22 C21 C20 121.0(4)
C22 C21 H21 119.5
C20 C21 H21 119.5
C21 C22 C23 121.0(5)
C21 C22 H22 119.5
C23 C22 H22 119.5
C18 C23 C22 117.0(4)
C18 C23 C25 122.0(4)
C22 C23 C25 121.0(4)
C19 C24 H24A 109.5
C19 C24 H24B 109.5
H24A C24 H24B 109.5
C19 C24 H24C 109.5
H24A C24 H24C 109.5
H24B C24 H24C 109.5
C23 C25 H25A 109.5
C23 C25 H25B 109.5
H25A C25 H25B 109.5
C23 C25 H25C 109.5
H25A C25 H25C 109.5
H25B C25 H25C 109.5
O2 C26 C27 119.3(4)
O2 C26 C31 121.7(4)
C27 C26 C31 119.0(4)
C28 C27 C26 120.5(4)
C28 C27 H27 119.7
C26 C27 H27 119.7
C27 C28 C29 120.2(4)
C27 C28 H28 119.9
C29 C28 H28 119.9
C30 C29 C28 120.1(4)
C30 C29 O4 124.8(4)
C28 C29 O4 115.1(4)
C29 C30 C31 119.7(4)
C29 C30 H30 120.2
C31 C30 H30 120.2
C26 C31 C30 120.4(4)
C26 C31 H31 119.8
C30 C31 H31 119.8
O4 C32 H32A 109.5
O4 C32 H32B 109.5
H32A C32 H32B 109.5
O4 C32 H32C 109.5
H32A C32 H32C 109.5
H32B C32 H32C 109.5
O1 C33 C38 119.1(3)
O1 C33 C34 121.9(4)
C38 C33 C34 119.0(4)
C35 C34 C33 120.7(4)
C35 C34 H34 119.7
C33 C34 H34 119.7
C34 C35 C36 119.5(4)
C34 C35 H35 120.2
C36 C35 H35 120.2
O3 C36 C37 115.3(4)
O3 C36 C35 124.2(3)
C37 C36 C35 120.5(4)
C36 C37 C38 119.5(4)
C36 C37 H37 120.2
C38 C37 H37 120.2
C33 C38 C37 120.7(4)
C33 C38 H38 119.6
C37 C38 H38 119.6
O3 C39 H39A 109.5
O3 C39 H39B 109.5
H39A C39 H39B 109.5
O3 C39 H39C 109.5
H39A C39 H39C 109.5
H39B C39 H39C 109.5
F6 P1 F3 90.63(16)
F6 P1 F1 90.45(15)
F3 P1 F1 178.34(16)
F6 P1 F2 90.86(15)
F3 P1 F2 90.62(15)
F1 P1 F2 90.63(15)
F6 P1 F4 90.56(15)
F3 P1 F4 89.20(15)
F1 P1 F4 89.53(14)
F2 P1 F4 178.56(16)
F6 P1 F5 179.72(17)
F3 P1 F5 89.63(15)
F1 P1 F5 89.29(14)
F2 P1 F5 89.25(14)
F4 P1 F5 89.33(14)
C6S C1S C2S 120.5(5)
C6S C1S H1S 119.8
C2S C1S H1S 119.8
C3S C2S C1S 119.0(5)
C3S C2S H2S 120.5
C1S C2S H2S 120.5
C2S C3S C4S 120.1(5)
C2S C3S H3S 119.9
C4S C3S H3S 119.9
C5S C4S C3S 120.8(5)
C5S C4S H4S 119.6
C3S C4S H4S 119.6
C4S C5S C6S 119.6(5)
C4S C5S H5S 120.2
C6S C5S H5S 120.2
C5S C6S C1S 119.9(4)
C5S C6S H6S 120.0
C1S C6S H6S 120.0

loop_
_geom_bond_atom_site_label_1
_geom_bond_atom_site_label_2
_geom_bond_distance
Fe1 O1 1.816(3)
Fe1 O2 1.820(3)
Fe1 N1 2.089(3)
Fe1 N2 2.172(3)
Fe1 N3 2.197(3)
O1 C33 1.348(5)
O2 C26 1.350(5)
O3 C36 1.380(5)
O3 C39 1.426(5)
O4 C29 1.390(5)
O4 C32 1.418(6)
N1 C1 1.339(4)
N1 C5 1.341(5)
N2 C16 1.283(5)
N2 C18 1.449(5)
N3 C6 1.275(5)
N3 C8 1.442(4)
C1 C2 1.378(5)
C1 C16 1.495(5)
C2 C3 1.378(6)
C2 H2 0.9500
C3 C4 1.390(5)
C3 H3 0.9500
C4 C5 1.379(5)
C4 H4 0.9500
C5 C6 1.487(5)
C6 C7 1.489(5)
C7 H7A 0.9800
C7 H7B 0.9800
C7 H7C 0.9800
C8 C13 1.386(6)
C8 C9 1.398(6)
C9 C10 1.394(5)
C9 C14 1.500(6)
C10 C11 1.389(7)
C10 H10 0.9500
C11 C12 1.367(7)
C11 H11 0.9500
C12 C13 1.406(6)
C12 H12 0.9500
C13 C15 1.496(7)
C14 H14A 0.9800
C14 H14B 0.9800
C14 H14C 0.9800
C15 H15A 0.9800
C15 H15B 0.9800
C15 H15C 0.9800
C16 C17 1.493(5)
C17 H17A 0.9800
C17 H17B 0.9800
C17 H17C 0.9800
C18 C19 1.388(6)
C18 C23 1.390(6)
C19 C20 1.385(6)
C19 C24 1.499(6)
C20 C21 1.378(8)
C20 H20 0.9500
C21 C22 1.363(8)
C21 H21 0.9500
C22 C23 1.396(6)
C22 H22 0.9500
C23 C25 1.503(6)
C24 H24A 0.9800
C24 H24B 0.9800
C24 H24C 0.9800
C25 H25A 0.9800
C25 H25B 0.9800
C25 H25C 0.9800
C26 C27 1.385(6)
C26 C31 1.387(6)
C27 C28 1.378(5)
C27 H27 0.9500
C28 C29 1.385(6)
C28 H28 0.9500
C29 C30 1.372(6)
C30 C31 1.395(6)
C30 H30 0.9500
C31 H31 0.9500
C32 H32A 0.9800
C32 H32B 0.9800
C32 H32C 0.9800
C33 C38 1.388(6)
C33 C34 1.394(5)
C34 C35 1.386(6)
C34 H34 0.9500
C35 C36 1.391(6)
C35 H35 0.9500
C36 C37 1.383(5)
C37 C38 1.393(6)
C37 H37 0.9500
C38 H38 0.9500
C39 H39A 0.9800
C39 H39B 0.9800
C39 H39C 0.9800
P1 F6 1.584(3)
P1 F3 1.587(3)
P1 F1 1.593(2)
P1 F2 1.602(2)
P1 F4 1.604(3)
P1 F5 1.606(3)
C1S C6S 1.379(7)
C1S C2S 1.383(7)
C1S H1S 0.9500
C2S C3S 1.367(7)
C2S H2S 0.9500
C3S C4S 1.379(7)
C3S H3S 0.9500
C4S C5S 1.363(7)
C4S H4S 0.9500
C5S C6S 1.369(7)
C5S H5S 0.9500
C6S H6S 0.9500

loop_
_geom_hbond_atom_site_label_D
_geom_hbond_atom_site_label_H
_geom_hbond_atom_site_label_A
_geom_hbond_distance_DH
_geom_hbond_distance_HA
_geom_hbond_distance_DA
_geom_hbond_angle_DHA
_geom_hbond_site_symmetry_A
C2 H2 F1 0.95 2.46 3.314(4) 150.3 2_755
C4 H4 F2 0.95 2.43 3.328(5) 158.0 4_565
C4 H4 F5 0.95 2.64 3.208(5) 119.2 4_565
C7 H7C F2 0.98 2.59 3.317(5) 130.8 4_565
C17 H17B F4 0.98 2.42 3.334(5) 155.6 2_755
C37 H37 F2 0.95 2.64 3.289(4) 126.3 1_565

loop_
_geom_torsion_atom_site_label_1
_geom_torsion_atom_site_label_2
_geom_torsion_atom_site_label_3
_geom_torsion_atom_site_label_4
_geom_torsion
O2 Fe1 O1 C33 0.8(5)
N1 Fe1 O1 C33 179.0(5)
N2 Fe1 O1 C33 -105.6(5)
N3 Fe1 O1 C33 102.9(5)
O1 Fe1 O2 C26 -8.2(5)
N1 Fe1 O2 C26 173.8(4)
N2 Fe1 O2 C26 96.2(4)
N3 Fe1 O2 C26 -112.3(4)
C5 N1 C1 C2 2.1(5)
Fe1 N1 C1 C2 -177.1(3)
C5 N1 C1 C16 -179.7(3)
Fe1 N1 C1 C16 1.1(4)
N1 C1 C2 C3 -0.1(6)
C16 C1 C2 C3 -178.1(4)
C1 C2 C3 C4 -1.8(6)
C2 C3 C4 C5 1.7(6)
C1 N1 C5 C4 -2.2(5)
Fe1 N1 C5 C4 177.0(3)
C1 N1 C5 C6 176.8(3)
Fe1 N1 C5 C6 -4.0(4)
C3 C4 C5 N1 0.3(6)
C3 C4 C5 C6 -178.6(4)
C8 N3 C6 C5 -174.6(3)
Fe1 N3 C6 C5 1.9(4)
C8 N3 C6 C7 3.7(6)
Fe1 N3 C6 C7 -179.8(3)
N1 C5 C6 N3 1.2(5)
C4 C5 C6 N3 -179.8(4)
N1 C5 C6 C7 -177.2(3)
C4 C5 C6 C7 1.8(6)
C6 N3 C8 C13 -96.2(4)
Fe1 N3 C8 C13 87.5(4)
C6 N3 C8 C9 85.0(5)
Fe1 N3 C8 C9 -91.3(4)
C13 C8 C9 C10 -0.6(6)
N3 C8 C9 C10 178.2(3)
C13 C8 C9 C14 175.6(4)
N3 C8 C9 C14 -5.6(6)
C8 C9 C10 C11 -0.3(6)
C14 C9 C10 C11 -176.5(4)
C9 C10 C11 C12 1.2(7)
C10 C11 C12 C13 -1.2(7)
C9 C8 C13 C12 0.5(6)
N3 C8 C13 C12 -178.2(4)
C9 C8 C13 C15 -175.0(4)
N3 C8 C13 C15 6.3(6)
C11 C12 C13 C8 0.4(6)
C11 C12 C13 C15 175.9(4)
C18 N2 C16 C17 8.4(6)
Fe1 N2 C16 C17 -177.8(3)
C18 N2 C16 C1 -170.9(3)
Fe1 N2 C16 C1 2.9(4)
N1 C1 C16 N2 -2.6(5)
C2 C1 C16 N2 175.6(4)
N1 C1 C16 C17 178.1(3)
C2 C1 C16 C17 -3.8(6)
C16 N2 C18 C19 82.0(4)
Fe1 N2 C18 C19 -91.6(3)
C16 N2 C18 C23 -101.4(4)
Fe1 N2 C18 C23 85.0(4)
C23 C18 C19 C20 -1.5(6)
N2 C18 C19 C20 175.0(4)
C23 C18 C19 C24 176.3(4)
N2 C18 C19 C24 -7.1(5)
C18 C19 C20 C21 -0.6(7)
C24 C19 C20 C21 -178.4(5)
C19 C20 C21 C22 2.4(8)
C20 C21 C22 C23 -2.1(8)
C19 C18 C23 C22 1.7(6)
N2 C18 C23 C22 -174.7(3)
C19 C18 C23 C25 -175.8(4)
N2 C18 C23 C25 7.8(5)
C21 C22 C23 C18 0.1(7)
C21 C22 C23 C25 177.6(5)
Fe1 O2 C26 C27 145.1(4)
Fe1 O2 C26 C31 -36.6(6)
O2 C26 C27 C28 -178.6(3)
C31 C26 C27 C28 3.1(6)
C26 C27 C28 C29 -0.6(6)
C27 C28 C29 C30 -2.7(6)
C27 C28 C29 O4 176.9(3)
C32 O4 C29 C30 1.7(6)
C32 O4 C29 C28 -177.9(4)
C28 C29 C30 C31 3.3(6)
O4 C29 C30 C31 -176.2(4)
O2 C26 C31 C30 179.3(4)
C27 C26 C31 C30 -2.5(6)
C29 C30 C31 C26 -0.7(6)
Fe1 O1 C33 C38 156.0(4)
Fe1 O1 C33 C34 -24.5(8)
O1 C33 C34 C35 -178.7(4)
C38 C33 C34 C35 0.8(6)
C33 C34 C35 C36 -0.9(6)
C39 O3 C36 C37 176.1(4)
C39 O3 C36 C35 -2.6(6)
C34 C35 C36 O3 179.2(4)
C34 C35 C36 C37 0.5(6)
O3 C36 C37 C38 -178.9(4)
C35 C36 C37 C38 0.0(6)
O1 C33 C38 C37 179.2(4)
C34 C33 C38 C37 -0.4(6)
C36 C37 C38 C33 0.0(7)
C6S C1S C2S C3S 0.2(7)
C1S C2S C3S C4S -0.1(6)
C2S C3S C4S C5S -0.3(6)
C3S C4S C5S C6S 0.4(6)
C4S C5S C6S C1S -0.3(7)
C2S C1S C6S C5S 0.0(7)
